data_4505945
loop_
_publ_author_name
'Zhong, Di-Chang'
'Deng, Ji-Hua'
'Luo, Xu-Zhong'
'Liu, Hui-Jin'
'Zhong, Jin-Lian'
'Wang, Ke-Jun'
'Lu, Tong-Bu'

_publ_section_title
;
 Two Cadmium-Cluster-Based Metal--Organic Frameworks with Mixed Ligands of
 1,2,3-Benzenetriazole (HBTA) and 1,4-Benzenedicarboxylic acid (H2BDC)
;
_journal_issue 4
_journal_name_full 'Crystal Growth &amp; Design'
_journal_page_first 1992
_journal_paper_doi 10.1021/cg2016963
_journal_volume 12
_journal_year 2012
_chemical_formula_sum 'C70 H80 Cd5 N24 O17'
_chemical_formula_weight 2091.58
_chemical_name_systematic
; 
 ? 
;
_space_group_IT_number 15
_symmetry_cell_setting monoclinic
_symmetry_space_group_name_Hall '-C 2yc'
_symmetry_space_group_name_H-M 'C 1 2/c 1'
_atom_sites_solution_hydrogens geom
_atom_sites_solution_primary direct
_atom_sites_solution_secondary difmap
_audit_creation_method SHELXL-97
_cell_angle_alpha 90.00
_cell_angle_beta 124.6500(10)
_cell_angle_gamma 90.00
_cell_formula_units_Z 4
_cell_length_a 24.1035(6)
_cell_length_b 24.5120(7)
_cell_length_c 16.8570(5)
_cell_measurement_temperature 293(2)
_cell_volume 8193.1(4)
_computing_cell_refinement 'Bruker FRAMBO'
_computing_data_collection 'Bruker FRAMBO'
_computing_data_reduction 'Bruker SAINT'
_computing_molecular_graphics 'Bruker SHELXTL'
_computing_publication_material 'Bruker SHELXTL'
_computing_structure_refinement 'SHELXL-97 (Sheldrick, 1997)'
_computing_structure_solution 'SHELXS-97 (Sheldrick, 1990)'
_diffrn_ambient_temperature 293(2)
_diffrn_measured_fraction_theta_full 0.989
_diffrn_measured_fraction_theta_max 0.989
_diffrn_measurement_device_type 'multiwire proportional'
_diffrn_measurement_method 'phi and omega scans'
_diffrn_radiation_monochromator graphite
_diffrn_radiation_source 'fine-focus sealed tube'
_diffrn_radiation_type MoK\a
_diffrn_radiation_wavelength 0.71073
_diffrn_reflns_av_R_equivalents 0.0209
_diffrn_reflns_av_sigmaI/netI 0.0197
_diffrn_reflns_limit_h_max 31
_diffrn_reflns_limit_h_min -30
_diffrn_reflns_limit_k_max 31
_diffrn_reflns_limit_k_min -30
_diffrn_reflns_limit_l_max 21
_diffrn_reflns_limit_l_min -21
_diffrn_reflns_number 31476
_diffrn_reflns_theta_full 27.48
_diffrn_reflns_theta_max 27.48
_diffrn_reflns_theta_min 3.19
_exptl_absorpt_coefficient_mu 1.356
_exptl_absorpt_correction_type none
_exptl_crystal_colour colorless
_exptl_crystal_density_diffrn 1.696
_exptl_crystal_density_method 'not measured'
_exptl_crystal_description block
_exptl_crystal_F_000 4152
_exptl_crystal_size_max 0.28
_exptl_crystal_size_mid 0.24
_exptl_crystal_size_min 0.22
_refine_diff_density_max 1.926
_refine_diff_density_min -1.319
_refine_diff_density_rms 0.129
_refine_ls_extinction_method none
_refine_ls_goodness_of_fit_ref 1.101
_refine_ls_hydrogen_treatment constr
_refine_ls_matrix_type full
_refine_ls_number_parameters 507
_refine_ls_number_reflns 9303
_refine_ls_number_restraints 0
_refine_ls_restrained_S_all 1.101
_refine_ls_R_factor_all 0.0383
_refine_ls_R_factor_gt 0.0345
_refine_ls_shift/su_max 0.001
_refine_ls_shift/su_mean 0.000
_refine_ls_structure_factor_coef Fsqd
_refine_ls_weighting_details 'calc w=1/[\s^2^(Fo^2^)+(0.0345P)^2^+70.3443P] where P=(Fo^2^+2Fc^2^)/3'
_refine_ls_weighting_scheme calc
_refine_ls_wR_factor_gt 0.0854
_refine_ls_wR_factor_ref 0.0941
_reflns_number_gt 8742
_reflns_number_total 9303
_reflns_threshold_expression >2sigma(I)
_cod_data_source_file cg2016963_si_003.cif
_cod_data_source_block 1
_cod_depositor_comments
;
The following automatic conversions were performed:

'_symmetry_cell_setting' value 'Monoclinic' changed to 'monoclinic'
according to /home/saulius/struct/CIF-dictionaries/cif_core.dic
dictionary named 'cif_core.dic' version 2.4.1 from 2010-06-29.

Automatic conversion script
Id: cif_fix_values 1715 2011-07-08 13:25:40Z adriana 
;
_cod_original_sg_symbol_H-M C2/c
_cod_database_code 4505945

loop_
_symmetry_equiv_pos_as_xyz
'x, y, z'
'-x, y, -z+1/2'
'x+1/2, y+1/2, z'
'-x+1/2, y+1/2, -z+1/2'
'-x, -y, -z'
'x, -y, z-1/2'
'-x+1/2, -y+1/2, -z'
'x+1/2, -y+1/2, z-1/2'

loop_
_atom_site_label
_atom_site_type_symbol
_atom_site_fract_x
_atom_site_fract_y
_atom_site_fract_z
_atom_site_U_iso_or_equiv
_atom_site_adp_type
_atom_site_occupancy
_atom_site_symmetry_multiplicity
_atom_site_calc_flag
_atom_site_refinement_flags
Cd1 Cd 0.0000 0.182082(13) 0.7500 0.01346(8) Uani 1 2 d S
Cd2 Cd -0.134766(12) 0.089827(10) 0.525996(17) 0.01521(7) Uani 1 1 d .
Cd3 Cd 0.096562(12) 0.270340(10) 0.674662(18) 0.01761(7) Uani 1 1 d .
O1 O -0.19843(14) 0.02730(13) 0.5363(2) 0.0316(7) Uani 1 1 d .
O2 O -0.28924(16) 0.01796(13) 0.3858(2) 0.0363(7) Uani 1 1 d .
O3 O 0.08041(14) 0.33546(12) 0.5622(2) 0.0282(6) Uani 1 1 d .
O4 O 0.17821(14) 0.33557(10) 0.70435(18) 0.0226(5) Uani 1 1 d .
O1D O -0.10748(15) 0.02450(12) 0.4524(2) 0.0304(6) Uani 1 1 d .
O2D O 0.15302(16) 0.21515(13) 0.6194(2) 0.0351(7) Uani 1 1 d .
O1W O -0.23018(14) 0.10123(12) 0.36682(19) 0.0273(6) Uani 1 1 d .
O3D O 0.9195(3) 0.3982(2) 0.2818(4) 0.0780(15) Uani 1 1 d .
N1 N -0.06755(15) 0.15267(12) 0.5185(2) 0.0191(6) Uani 1 1 d .
N2 N -0.02091(15) 0.18297(12) 0.5932(2) 0.0199(6) Uani 1 1 d .
N3 N 0.00813(16) 0.21806(13) 0.5671(2) 0.0211(6) Uani 1 1 d .
N4 N 0.15300(17) 0.21902(13) 0.8074(2) 0.0232(6) Uani 1 1 d .
N5 N 0.12096(15) 0.18426(13) 0.8315(2) 0.0221(6) Uani 1 1 d .
N6 N 0.16530(16) 0.15492(14) 0.9078(2) 0.0235(6) Uani 1 1 d .
N7 N 0.0000 0.27924(17) 0.7500 0.0187(8) Uani 1 2 d S
N8 N 0.03683(16) 0.30984(13) 0.7312(2) 0.0215(6) Uani 1 1 d .
N9 N 0.0000 0.08698(18) 0.7500 0.0217(9) Uani 1 2 d S
N10 N 0.04559(16) 0.05702(13) 0.8252(2) 0.0236(7) Uani 1 1 d .
N11 N -0.1278(2) -0.04643(18) 0.3536(3) 0.0503(7) Uani 1 1 d .
N12 N 0.2321(3) 0.1879(2) 0.5956(4) 0.0624(9) Uani 1 1 d .
N13 N 0.9142(2) 0.43627(19) 0.3986(3) 0.0460(10) Uani 1 1 d .
C1 C -0.25470(19) 0.00702(15) 0.4737(3) 0.0216(7) Uani 1 1 d .
C2 C -0.28207(18) -0.03423(15) 0.5100(3) 0.0202(7) Uani 1 1 d .
C3 C -0.2429(2) -0.05040(17) 0.6061(3) 0.0274(8) Uani 1 1 d .
H3 H -0.1996 -0.0364 0.6475 0.033 Uiso 1 1 calc R
C4 C -0.3455(2) -0.05684(18) 0.4484(3) 0.0310(9) Uani 1 1 d .
H4 H -0.3713 -0.0472 0.3836 0.037 Uiso 1 1 calc R
C5 C 0.14012(19) 0.35206(14) 0.6176(3) 0.0198(7) Uani 1 1 d .
C6 C 0.16771(19) 0.39133(14) 0.5795(3) 0.0195(7) Uani 1 1 d .
C7 C 0.1292(2) 0.40623(18) 0.4827(3) 0.0309(9) Uani 1 1 d .
H7 H 0.0864 0.3914 0.4409 0.037 Uiso 1 1 calc R
C8 C 0.2321(2) 0.41277(17) 0.6403(3) 0.0282(9) Uani 1 1 d .
H8 H 0.2587 0.4022 0.7047 0.034 Uiso 1 1 calc R
C9 C -0.02044(18) 0.21045(15) 0.4709(3) 0.0207(7) Uani 1 1 d .
C10 C -0.0106(2) 0.23740(17) 0.4054(3) 0.0280(8) Uani 1 1 d .
H10 H 0.0215 0.2647 0.4252 0.034 Uiso 1 1 calc R
C11 C -0.0513(2) 0.22083(19) 0.3110(3) 0.0362(10) Uani 1 1 d .
H11 H -0.0469 0.2378 0.2655 0.043 Uiso 1 1 calc R
C12 C -0.0999(3) 0.1787(2) 0.2806(3) 0.0388(11) Uani 1 1 d .
H12 H -0.1265 0.1691 0.2157 0.047 Uiso 1 1 calc R
C13 C -0.1087(2) 0.15167(18) 0.3441(3) 0.0313(9) Uani 1 1 d .
H13 H -0.1397 0.1234 0.3243 0.038 Uiso 1 1 calc R
C14 C -0.06833(18) 0.16902(15) 0.4409(3) 0.0208(7) Uani 1 1 d .
C15 C 0.2196(2) 0.21164(16) 0.8708(3) 0.0255(8) Uani 1 1 d .
C16 C 0.2750(2) 0.23760(19) 0.8795(3) 0.0341(10) Uani 1 1 d .
H16 H 0.2693 0.2654 0.8379 0.041 Uiso 1 1 calc R
C17 C 0.3376(2) 0.2197(2) 0.9525(4) 0.0403(11) Uani 1 1 d .
H17 H 0.3754 0.2354 0.9599 0.048 Uiso 1 1 calc R
C18 C 0.3466(2) 0.1785(2) 1.0167(3) 0.0394(11) Uani 1 1 d .
H18 H 0.3902 0.1680 1.0656 0.047 Uiso 1 1 calc R
C19 C 0.2933(2) 0.15315(19) 1.0099(3) 0.0328(9) Uani 1 1 d .
H19 H 0.2997 0.1257 1.0524 0.039 Uiso 1 1 calc R
C20 C 0.22815(19) 0.17104(16) 0.9349(3) 0.0235(7) Uani 1 1 d .
C21 C 0.0287(2) 0.00376(16) 0.7970(3) 0.0260(8) Uani 1 1 d .
C22 C 0.0581(2) -0.04542(17) 0.8477(3) 0.0340(10) Uani 1 1 d .
H22 H 0.0957 -0.0455 0.9112 0.041 Uiso 1 1 calc R
C23 C 0.0286(3) -0.09288(18) 0.7989(3) 0.0414(11) Uani 1 1 d .
H23 H 0.0463 -0.1260 0.8304 0.050 Uiso 1 1 calc R
C24 C 0.02390(19) 0.36286(15) 0.7393(3) 0.0221(7) Uani 1 1 d .
C25 C 0.0513(2) 0.41206(17) 0.7325(3) 0.0308(9) Uani 1 1 d .
H25 H 0.0852 0.4123 0.7219 0.037 Uiso 1 1 calc R
C26 C 0.0256(3) 0.45953(18) 0.7420(4) 0.0392(11) Uani 1 1 d .
H26 H 0.0425 0.4927 0.7378 0.047 Uiso 1 1 calc R
C27 C -0.1455(2) -0.00271(17) 0.3795(3) 0.0303(9) Uani 1 1 d .
H27 H -0.1902 0.0085 0.3395 0.036 Uiso 1 1 calc R
C28 C -0.0596(3) -0.0688(2) 0.4162(4) 0.0503(7) Uani 1 1 d .
H28A H -0.0348 -0.0612 0.3887 0.075 Uiso 1 1 calc R
H28B H -0.0621 -0.1075 0.4221 0.075 Uiso 1 1 calc R
H28C H -0.0372 -0.0522 0.4788 0.075 Uiso 1 1 calc R
C29 C -0.1737(3) -0.0756(2) 0.2642(4) 0.0503(7) Uani 1 1 d .
H29A H -0.2178 -0.0596 0.2317 0.075 Uiso 1 1 calc R
H29B H -0.1761 -0.1132 0.2782 0.075 Uiso 1 1 calc R
H29C H -0.1577 -0.0733 0.2236 0.075 Uiso 1 1 calc R
C30 C 0.2055(2) 0.2219(2) 0.6268(4) 0.0388(10) Uani 1 1 d .
H30 H 0.2293 0.2537 0.6569 0.047 Uiso 1 1 calc R
C31 C 0.2980(3) 0.1977(3) 0.6112(5) 0.0624(9) Uani 1 1 d .
H31A H 0.3141 0.2333 0.6388 0.094 Uiso 1 1 calc R
H31B H 0.2931 0.1957 0.5506 0.094 Uiso 1 1 calc R
H31C H 0.3297 0.1706 0.6543 0.094 Uiso 1 1 calc R
C32 C 0.1985(3) 0.1380(3) 0.5478(5) 0.0624(9) Uani 1 1 d .
H32A H 0.2209 0.1079 0.5912 0.094 Uiso 1 1 calc R
H32B H 0.1996 0.1332 0.4922 0.094 Uiso 1 1 calc R
H32C H 0.1525 0.1396 0.5280 0.094 Uiso 1 1 calc R
C33 C 0.9372(3) 0.4001(3) 0.3650(4) 0.0539(14) Uani 1 1 d .
H33 H 0.9687 0.3747 0.4080 0.065 Uiso 1 1 calc R
C34 C 0.8670(4) 0.4784(3) 0.3396(5) 0.0658(18) Uani 1 1 d .
H34A H 0.8897 0.5129 0.3569 0.099 Uiso 1 1 calc R
H34B H 0.8315 0.4794 0.3496 0.099 Uiso 1 1 calc R
H34C H 0.8481 0.4709 0.2730 0.099 Uiso 1 1 calc R
C35 C 0.9411(5) 0.4378(3) 0.5008(5) 0.086(3) Uani 1 1 d .
H35A H 0.9736 0.4091 0.5338 0.129 Uiso 1 1 calc R
H35B H 0.9050 0.4328 0.5088 0.129 Uiso 1 1 calc R
H35C H 0.9623 0.4724 0.5273 0.129 Uiso 1 1 calc R
O2W O 1.0000 0.3304(2) 0.2500 0.0603(16) Uani 1 2 d S

loop_
_atom_site_aniso_label
_atom_site_aniso_U_11
_atom_site_aniso_U_22
_atom_site_aniso_U_33
_atom_site_aniso_U_23
_atom_site_aniso_U_13
_atom_site_aniso_U_12
Cd1 0.01324(16) 0.01288(15) 0.01365(15) 0.000 0.00728(13) 0.000
Cd2 0.01507(12) 0.01477(12) 0.01420(12) -0.00059(8) 0.00738(10) -0.00271(9)
Cd3 0.01761(13) 0.01665(13) 0.01889(13) 0.00019(9) 0.01056(10) -0.00406(9)
O1 0.0228(14) 0.0365(16) 0.0250(14) 0.0087(12) 0.0073(12) -0.0106(12)
O2 0.0365(17) 0.0422(18) 0.0222(14) 0.0050(12) 0.0119(13) -0.0179(14)
O3 0.0240(14) 0.0296(15) 0.0247(14) 0.0046(11) 0.0101(12) -0.0098(11)
O4 0.0279(14) 0.0195(12) 0.0174(12) 0.0018(10) 0.0110(11) -0.0054(10)
O1D 0.0296(15) 0.0284(15) 0.0346(16) -0.0094(12) 0.0191(13) -0.0029(12)
O2D 0.0336(16) 0.0358(17) 0.0473(19) -0.0084(14) 0.0298(15) -0.0020(13)
O1W 0.0238(14) 0.0293(15) 0.0209(13) 0.0056(11) 0.0079(11) -0.0033(11)
O3D 0.100(4) 0.090(4) 0.062(3) 0.015(3) 0.057(3) 0.040(3)
N1 0.0186(14) 0.0187(14) 0.0201(14) -0.0021(11) 0.0111(12) -0.0038(11)
N2 0.0213(15) 0.0184(14) 0.0193(14) -0.0019(11) 0.0112(12) -0.0052(12)
N3 0.0234(15) 0.0189(14) 0.0208(15) -0.0012(12) 0.0125(13) -0.0048(12)
N4 0.0269(16) 0.0197(15) 0.0230(15) 0.0044(12) 0.0141(14) 0.0000(13)
N5 0.0179(15) 0.0250(16) 0.0227(15) -0.0007(12) 0.0112(13) 0.0018(12)
N6 0.0208(15) 0.0264(16) 0.0223(15) 0.0026(12) 0.0115(13) 0.0011(13)
N7 0.017(2) 0.020(2) 0.023(2) 0.000 0.0137(17) 0.000
N8 0.0236(15) 0.0192(15) 0.0234(15) 0.0001(12) 0.0145(13) -0.0009(12)
N9 0.019(2) 0.023(2) 0.016(2) 0.000 0.0062(17) 0.000
N10 0.0226(16) 0.0213(16) 0.0210(15) 0.0015(12) 0.0090(13) 0.0021(12)
N11 0.0580(18) 0.0379(15) 0.0554(18) -0.0140(13) 0.0325(16) 0.0050(13)
N12 0.057(2) 0.061(2) 0.087(3) -0.0258(18) 0.052(2) -0.0064(16)
N13 0.049(3) 0.050(3) 0.036(2) 0.0092(19) 0.023(2) 0.010(2)
C1 0.0213(17) 0.0205(17) 0.0251(18) 0.0031(14) 0.0144(15) -0.0003(14)
C2 0.0223(17) 0.0191(17) 0.0210(17) 0.0012(13) 0.0135(15) -0.0021(14)
C3 0.0211(18) 0.031(2) 0.0230(18) 0.0057(15) 0.0081(15) -0.0085(15)
C4 0.028(2) 0.038(2) 0.0201(18) 0.0059(16) 0.0093(16) -0.0100(17)
C5 0.0243(18) 0.0150(16) 0.0203(17) 0.0001(13) 0.0129(15) -0.0014(13)
C6 0.0239(18) 0.0151(16) 0.0196(16) 0.0011(13) 0.0124(15) -0.0017(13)
C7 0.025(2) 0.038(2) 0.0193(18) 0.0017(16) 0.0061(16) -0.0152(17)
C8 0.0242(19) 0.031(2) 0.0196(18) 0.0082(15) 0.0065(15) -0.0065(16)
C9 0.0218(17) 0.0197(17) 0.0230(17) -0.0010(14) 0.0142(15) -0.0012(14)
C10 0.032(2) 0.027(2) 0.029(2) 0.0009(16) 0.0191(18) -0.0063(16)
C11 0.047(3) 0.040(2) 0.025(2) 0.0029(18) 0.023(2) -0.007(2)
C12 0.044(3) 0.046(3) 0.0194(19) -0.0045(18) 0.0144(19) -0.013(2)
C13 0.034(2) 0.033(2) 0.0225(19) -0.0065(16) 0.0140(17) -0.0138(18)
C14 0.0211(17) 0.0225(18) 0.0213(17) -0.0015(14) 0.0134(15) -0.0027(14)
C15 0.0268(19) 0.0233(18) 0.0239(18) 0.0014(15) 0.0129(16) -0.0005(15)
C16 0.023(2) 0.037(2) 0.041(2) 0.0092(19) 0.0171(19) -0.0048(17)
C17 0.0178(19) 0.052(3) 0.047(3) 0.010(2) 0.0159(19) -0.0065(19)
C18 0.0180(19) 0.052(3) 0.034(2) 0.008(2) 0.0058(17) -0.0003(19)
C19 0.026(2) 0.039(2) 0.027(2) 0.0092(17) 0.0112(17) 0.0023(17)
C20 0.0221(18) 0.0264(19) 0.0210(17) 0.0004(14) 0.0116(15) -0.0024(15)
C21 0.0266(19) 0.0205(18) 0.026(2) -0.0014(15) 0.0120(17) -0.0008(15)
C22 0.034(2) 0.024(2) 0.029(2) 0.0015(16) 0.0088(18) 0.0031(17)
C23 0.048(3) 0.018(2) 0.039(3) 0.0058(17) 0.014(2) 0.0065(19)
C24 0.0246(18) 0.0198(17) 0.0202(17) 0.0003(14) 0.0116(15) -0.0019(14)
C25 0.032(2) 0.027(2) 0.039(2) 0.0004(17) 0.0239(19) -0.0050(17)
C26 0.056(3) 0.021(2) 0.043(3) -0.0014(18) 0.029(2) -0.0075(19)
C27 0.036(2) 0.026(2) 0.0263(19) 0.0003(16) 0.0163(18) 0.0072(17)
C28 0.0580(18) 0.0379(15) 0.0554(18) -0.0140(13) 0.0325(16) 0.0050(13)
C29 0.0580(18) 0.0379(15) 0.0554(18) -0.0140(13) 0.0325(16) 0.0050(13)
C30 0.035(2) 0.038(2) 0.047(3) -0.010(2) 0.026(2) -0.0011(19)
C31 0.057(2) 0.061(2) 0.087(3) -0.0258(18) 0.052(2) -0.0064(16)
C32 0.057(2) 0.061(2) 0.087(3) -0.0258(18) 0.052(2) -0.0064(16)
C33 0.049(3) 0.055(3) 0.054(3) 0.012(3) 0.027(3) 0.015(3)
C34 0.069(4) 0.068(4) 0.066(4) 0.021(3) 0.041(4) 0.028(3)
C35 0.125(7) 0.082(5) 0.042(3) 0.008(3) 0.042(4) 0.005(5)
O2W 0.085(4) 0.038(3) 0.087(4) 0.000 0.066(4) 0.000

loop_
_atom_type_symbol
_atom_type_description
_atom_type_scat_dispersion_real
_atom_type_scat_dispersion_imag
_atom_type_scat_source
C C 0.0033 0.0016 'International Tables Vol C Tables 4.2.6.8 and 6.1.1.4'
H H 0.0000 0.0000 'International Tables Vol C Tables 4.2.6.8 and 6.1.1.4'
N N 0.0061 0.0033 'International Tables Vol C Tables 4.2.6.8 and 6.1.1.4'
O O 0.0106 0.0060 'International Tables Vol C Tables 4.2.6.8 and 6.1.1.4'
Cd Cd -0.8075 1.2024 'International Tables Vol C Tables 4.2.6.8 and 6.1.1.4'

loop_
_geom_angle_atom_site_label_1
_geom_angle_atom_site_label_2
_geom_angle_atom_site_label_3
_geom_angle
_geom_angle_site_symmetry_1
_geom_angle_site_symmetry_3
N9 Cd1 N7 180.000(1) . .
N9 Cd1 N2 90.52(7) . 2_556
N7 Cd1 N2 89.48(7) . 2_556
N9 Cd1 N2 90.52(7) . .
N7 Cd1 N2 89.48(7) . .
N2 Cd1 N2 178.96(15) 2_556 .
N9 Cd1 N5 91.27(8) . 2_556
N7 Cd1 N5 88.73(8) . 2_556
N2 Cd1 N5 93.20(11) 2_556 2_556
N2 Cd1 N5 86.77(11) . 2_556
N9 Cd1 N5 91.27(8) . .
N7 Cd1 N5 88.73(8) . .
N2 Cd1 N5 86.77(11) 2_556 .
N2 Cd1 N5 93.20(11) . .
N5 Cd1 N5 177.47(15) 2_556 .
O1 Cd2 N1 178.65(11) . .
O1 Cd2 N6 90.86(12) . 2_556
N1 Cd2 N6 89.54(11) . 2_556
O1 Cd2 N10 86.21(11) . 2_556
N1 Cd2 N10 92.47(11) . 2_556
N6 Cd2 N10 94.06(11) 2_556 2_556
O1 Cd2 O1D 89.09(11) . .
N1 Cd2 O1D 90.57(11) . .
N6 Cd2 O1D 177.68(11) 2_556 .
N10 Cd2 O1D 88.25(11) 2_556 .
O1 Cd2 O1W 84.34(10) . .
N1 Cd2 O1W 96.91(10) . .
N6 Cd2 O1W 95.52(11) 2_556 .
N10 Cd2 O1W 166.62(11) 2_556 .
O1D Cd2 O1W 82.17(10) . .
N4 Cd3 N3 104.18(12) . .
N4 Cd3 O3 157.61(11) . .
N3 Cd3 O3 95.19(10) . .
N4 Cd3 N8 89.44(11) . .
N3 Cd3 N8 92.51(11) . .
O3 Cd3 N8 100.97(11) . .
N4 Cd3 O4 102.12(11) . .
N3 Cd3 O4 148.18(10) . .
O3 Cd3 O4 56.12(9) . .
N8 Cd3 O4 105.39(10) . .
N4 Cd3 O2D 85.19(12) . .
N3 Cd3 O2D 81.69(11) . .
O3 Cd3 O2D 86.63(11) . .
N8 Cd3 O2D 170.87(11) . .
O4 Cd3 O2D 82.99(10) . .
C1 O1 Cd2 131.7(2) . .
C5 O3 Cd3 91.5(2) . .
C5 O4 Cd3 90.1(2) . .
C27 O1D Cd2 128.8(3) . .
C30 O2D Cd3 131.3(3) . .
N2 N1 C14 106.7(3) . .
N2 N1 Cd2 124.3(2) . .
C14 N1 Cd2 129.0(2) . .
N3 N2 N1 111.4(3) . .
N3 N2 Cd1 123.4(2) . .
N1 N2 Cd1 124.8(2) . .
N2 N3 C9 107.4(3) . .
N2 N3 Cd3 122.4(2) . .
C9 N3 Cd3 129.8(2) . .
C15 N4 N5 107.7(3) . .
C15 N4 Cd3 130.2(3) . .
N5 N4 Cd3 121.8(2) . .
N6 N5 N4 110.4(3) . .
N6 N5 Cd1 126.0(2) . .
N4 N5 Cd1 123.5(2) . .
N5 N6 C20 107.2(3) . .
N5 N6 Cd2 123.1(2) . 2_556
C20 N6 Cd2 129.7(3) . 2_556
N8 N7 N8 111.4(4) 2_556 .
N8 N7 Cd1 124.3(2) 2_556 .
N8 N7 Cd1 124.3(2) . .
N7 N8 C24 107.0(3) . .
N7 N8 Cd3 120.8(2) . .
C24 N8 Cd3 131.7(2) . .
N10 N9 N10 113.0(4) 2_556 .
N10 N9 Cd1 123.5(2) 2_556 .
N10 N9 Cd1 123.5(2) . .
N9 N10 C21 105.9(3) . .
N9 N10 Cd2 126.3(3) . 2_556
C21 N10 Cd2 127.8(2) . 2_556
C27 N11 C29 123.1(5) . .
C27 N11 C28 120.6(4) . .
C29 N11 C28 116.4(4) . .
C30 N12 C32 120.7(5) . .
C30 N12 C31 122.7(5) . .
C32 N12 C31 116.6(5) . .
C33 N13 C34 122.9(5) . .
C33 N13 C35 120.5(5) . .
C34 N13 C35 116.3(5) . .
O2 C1 O1 125.9(3) . .
O2 C1 C2 118.3(3) . .
O1 C1 C2 115.8(3) . .
C4 C2 C3 119.3(3) . .
C4 C2 C1 120.9(3) . .
C3 C2 C1 119.9(3) . .
C8 C3 C2 120.3(4) 3_445 .
C8 C3 H3 119.9 3_445 .
C2 C3 H3 119.9 . .
C2 C4 C7 120.5(4) . 3_445
C2 C4 H4 119.7 . .
C7 C4 H4 119.7 3_445 .
O3 C5 O4 121.6(3) . .
O3 C5 C6 119.1(3) . .
O4 C5 C6 119.2(3) . .
C8 C6 C7 119.1(3) . .
C8 C6 C5 120.5(3) . .
C7 C6 C5 120.4(3) . .
C4 C7 C6 120.1(4) 3 .
C4 C7 H7 120.0 3 .
C6 C7 H7 120.0 . .
C3 C8 C6 120.6(3) 3 .
C3 C8 H8 119.7 3 .
C6 C8 H8 119.7 . .
N3 C9 C14 106.5(3) . .
N3 C9 C10 131.7(3) . .
C14 C9 C10 121.7(3) . .
C11 C10 C9 116.1(4) . .
C11 C10 H10 122.0 . .
C9 C10 H10 122.0 . .
C10 C11 C12 122.2(4) . .
C10 C11 H11 118.9 . .
C12 C11 H11 118.9 . .
C13 C12 C11 122.0(4) . .
C13 C12 H12 119.0 . .
C11 C12 H12 119.0 . .
C12 C13 C14 116.5(4) . .
C12 C13 H13 121.8 . .
C14 C13 H13 121.8 . .
N1 C14 C9 108.1(3) . .
N1 C14 C13 130.4(3) . .
C9 C14 C13 121.5(3) . .
N4 C15 C20 107.2(3) . .
N4 C15 C16 131.0(4) . .
C20 C15 C16 121.8(4) . .
C17 C16 C15 116.3(4) . .
C17 C16 H16 121.8 . .
C15 C16 H16 121.8 . .
C16 C17 C18 122.1(4) . .
C16 C17 H17 118.9 . .
C18 C17 H17 118.9 . .
C19 C18 C17 122.3(4) . .
C19 C18 H18 118.8 . .
C17 C18 H18 118.8 . .
C18 C19 C20 116.4(4) . .
C18 C19 H19 121.8 . .
C20 C19 H19 121.8 . .
N6 C20 C15 107.4(3) . .
N6 C20 C19 131.7(4) . .
C15 C20 C19 120.9(4) . .
N10 C21 C21 107.6(2) . 2_556
N10 C21 C22 131.0(4) . .
C21 C21 C22 121.4(2) 2_556 .
C23 C22 C21 116.9(4) . .
C23 C22 H22 121.6 . .
C21 C22 H22 121.6 . .
C22 C23 C23 121.7(3) . 2_556
C22 C23 H23 119.2 . .
C23 C23 H23 119.2 2_556 .
N8 C24 C24 107.3(2) . 2_556
N8 C24 C25 131.5(4) . .
C24 C24 C25 121.1(2) 2_556 .
C26 C25 C24 116.9(4) . .
C26 C25 H25 121.5 . .
C24 C25 H25 121.5 . .
C25 C26 C26 121.9(3) . 2_556
C25 C26 H26 119.1 . .
C26 C26 H26 119.1 2_556 .
O1D C27 N11 125.1(4) . .
O1D C27 H27 117.5 . .
N11 C27 H27 117.5 . .
N11 C28 H28A 109.5 . .
N11 C28 H28B 109.5 . .
H28A C28 H28B 109.5 . .
N11 C28 H28C 109.5 . .
H28A C28 H28C 109.5 . .
H28B C28 H28C 109.5 . .
N11 C29 H29A 109.5 . .
N11 C29 H29B 109.5 . .
H29A C29 H29B 109.5 . .
N11 C29 H29C 109.5 . .
H29A C29 H29C 109.5 . .
H29B C29 H29C 109.5 . .
O2D C30 N12 125.8(5) . .
O2D C30 H30 117.1 . .
N12 C30 H30 117.1 . .
N12 C31 H31A 109.5 . .
N12 C31 H31B 109.5 . .
H31A C31 H31B 109.5 . .
N12 C31 H31C 109.5 . .
H31A C31 H31C 109.5 . .
H31B C31 H31C 109.5 . .
N12 C32 H32A 109.5 . .
N12 C32 H32B 109.5 . .
H32A C32 H32B 109.5 . .
N12 C32 H32C 109.5 . .
H32A C32 H32C 109.5 . .
H32B C32 H32C 109.5 . .
O3D C33 N13 124.1(5) . .
O3D C33 H33 118.0 . .
N13 C33 H33 118.0 . .
N13 C34 H34A 109.5 . .
N13 C34 H34B 109.5 . .
H34A C34 H34B 109.5 . .
N13 C34 H34C 109.5 . .
H34A C34 H34C 109.5 . .
H34B C34 H34C 109.5 . .
N13 C35 H35A 109.5 . .
N13 C35 H35B 109.5 . .
H35A C35 H35B 109.5 . .
N13 C35 H35C 109.5 . .
H35A C35 H35C 109.5 . .
H35B C35 H35C 109.5 . .

loop_
_geom_bond_atom_site_label_1
_geom_bond_atom_site_label_2
_geom_bond_distance
_geom_bond_site_symmetry_2
Cd1 N9 2.331(4) .
Cd1 N7 2.382(4) .
Cd1 N2 2.393(3) 2_556
Cd1 N2 2.393(3) .
Cd1 N5 2.416(3) 2_556
Cd1 N5 2.416(3) .
Cd2 O1 2.244(3) .
Cd2 N1 2.291(3) .
Cd2 N6 2.295(3) 2_556
Cd2 N10 2.330(3) 2_556
Cd2 O1D 2.338(3) .
Cd2 O1W 2.356(3) .
Cd3 N4 2.231(3) .
Cd3 N3 2.254(3) .
Cd3 O3 2.335(3) .
Cd3 N8 2.341(3) .
Cd3 O4 2.358(3) .
Cd3 O2D 2.448(3) .
O1 C1 1.254(5) .
O2 C1 1.248(5) .
O3 C5 1.257(5) .
O4 C5 1.272(4) .
O1D C27 1.231(5) .
O2D C30 1.209(6) .
O3D C33 1.213(7) .
N1 N2 1.339(4) .
N1 C14 1.357(5) .
N2 N3 1.332(4) .
N3 C9 1.366(5) .
N4 C15 1.342(5) .
N4 N5 1.358(4) .
N5 N6 1.323(4) .
N6 C20 1.369(5) .
N6 Cd2 2.295(3) 2_556
N7 N8 1.331(4) 2_556
N7 N8 1.331(4) .
N8 C24 1.362(5) .
N9 N10 1.330(4) 2_556
N9 N10 1.330(4) .
N10 C21 1.370(5) .
N10 Cd2 2.330(3) 2_556
N11 C27 1.315(6) .
N11 C29 1.453(7) .
N11 C28 1.464(7) .
N12 C30 1.329(6) .
N12 C32 1.433(8) .
N12 C31 1.475(7) .
N13 C33 1.329(7) .
N13 C34 1.436(7) .
N13 C35 1.458(7) .
C1 C2 1.514(5) .
C2 C4 1.384(5) .
C2 C3 1.390(5) .
C3 C8 1.381(5) 3_445
C3 H3 0.9300 .
C4 C7 1.389(5) 3_445
C4 H4 0.9300 .
C5 C6 1.506(5) .
C6 C8 1.389(5) .
C6 C7 1.391(5) .
C7 C4 1.389(5) 3
C7 H7 0.9300 .
C8 C3 1.381(5) 3
C8 H8 0.9300 .
C9 C14 1.398(5) .
C9 C10 1.418(5) .
C10 C11 1.372(6) .
C10 H10 0.9300 .
C11 C12 1.421(6) .
C11 H11 0.9300 .
C12 C13 1.375(6) .
C12 H12 0.9300 .
C13 C14 1.409(5) .
C13 H13 0.9300 .
C15 C20 1.395(5) .
C15 C16 1.410(6) .
C16 C17 1.368(6) .
C16 H16 0.9300 .
C17 C18 1.404(7) .
C17 H17 0.9300 .
C18 C19 1.371(6) .
C18 H18 0.9300 .
C19 C20 1.414(5) .
C19 H19 0.9300 .
C21 C21 1.391(8) 2_556
C21 C22 1.413(6) .
C22 C23 1.367(6) .
C22 H22 0.9300 .
C23 C23 1.427(9) 2_556
C23 H23 0.9300 .
C24 C24 1.388(8) 2_556
C24 C25 1.411(5) .
C25 C26 1.370(6) .
C25 H25 0.9300 .
C26 C26 1.403(10) 2_556
C26 H26 0.9300 .
C27 H27 0.9300 .
C28 H28A 0.9600 .
C28 H28B 0.9600 .
C28 H28C 0.9600 .
C29 H29A 0.9600 .
C29 H29B 0.9600 .
C29 H29C 0.9600 .
C30 H30 0.9300 .
C31 H31A 0.9600 .
C31 H31B 0.9600 .
C31 H31C 0.9600 .
C32 H32A 0.9600 .
C32 H32B 0.9600 .
C32 H32C 0.9600 .
C33 H33 0.9300 .
C34 H34A 0.9600 .
C34 H34B 0.9600 .
C34 H34C 0.9600 .
C35 H35A 0.9600 .
C35 H35B 0.9600 .
C35 H35C 0.9600 .
